data_7041385
loop_
_publ_author_name
'Gu, Shaojin'
'Du, Jiehao'
'Huang, Jingjing'
'Guo, Yun'
'Yang, Ling'
'Xu, Weilin'
'Chen, Wanzhi'

_publ_section_title
;
 Unsymmetrical NCN-pincer mononuclear and dinuclear nickel(ii) complexes
 of N-heterocyclic carbene (NHC): synthesis, structure and catalysis for
 Suzuki-Miyaura cross-coupling.
;
_journal_issue 2
_journal_name_full 'Dalton transactions (Cambridge, England : 2003)'
_journal_page_first 586
_journal_page_last 594
_journal_paper_doi 10.1039/c6dt03944h
_journal_volume 46
_journal_year 2017
_chemical_formula_sum 'C24 H21 Cl F6 N7 Ni P'
_chemical_formula_weight 646.61
_chemical_name_systematic
; 
 ? 
;
_space_group_IT_number 2
_symmetry_cell_setting triclinic
_symmetry_space_group_name_Hall '-P 1'
_symmetry_space_group_name_H-M 'P -1'
_atom_sites_solution_hydrogens geom
_atom_sites_solution_primary direct
_atom_sites_solution_secondary difmap
_audit_creation_method SHELXL-97
_audit_update_record
;
2016-09-12 deposited with the CCDC.
2016-12-08 downloaded from the CCDC.
;
_cell_angle_alpha 104.179(3)
_cell_angle_beta 100.409(3)
_cell_angle_gamma 108.847(3)
_cell_formula_units_Z 2
_cell_length_a 10.2719(18)
_cell_length_b 11.226(2)
_cell_length_c 13.006(2)
_cell_measurement_reflns_used 2285
_cell_measurement_temperature 293(2)
_cell_measurement_theta_max 25.01
_cell_measurement_theta_min 1.68
_cell_volume 1319.8(4)
_computing_structure_refinement 'SHELXL-97 (Sheldrick, 1997)'
_computing_structure_solution 'SHELXS-97 (Sheldrick, 1990)'
_diffrn_ambient_temperature 293(2)
_diffrn_measured_fraction_theta_full 0.994
_diffrn_measured_fraction_theta_max 0.994
_diffrn_radiation_monochromator graphite
_diffrn_radiation_source 'fine-focus sealed tube'
_diffrn_radiation_type MoK\a
_diffrn_radiation_wavelength 0.71073
_diffrn_reflns_av_R_equivalents 0.0268
_diffrn_reflns_av_sigmaI/netI 0.0461
_diffrn_reflns_limit_h_max 10
_diffrn_reflns_limit_h_min -12
_diffrn_reflns_limit_k_max 13
_diffrn_reflns_limit_k_min -13
_diffrn_reflns_limit_l_max 15
_diffrn_reflns_limit_l_min -15
_diffrn_reflns_number 7345
_diffrn_reflns_theta_full 25.01
_diffrn_reflns_theta_max 25.01
_diffrn_reflns_theta_min 1.68
_exptl_absorpt_coefficient_mu 0.969
_exptl_crystal_colour block
_exptl_crystal_density_diffrn 1.627
_exptl_crystal_density_method 'not measured'
_exptl_crystal_description yellow
_exptl_crystal_F_000 656
_exptl_crystal_size_max 0.21
_exptl_crystal_size_mid 0.18
_exptl_crystal_size_min 0.15
_refine_diff_density_max 0.795
_refine_diff_density_min -0.479
_refine_diff_density_rms 0.072
_refine_ls_extinction_method none
_refine_ls_goodness_of_fit_ref 1.060
_refine_ls_hydrogen_treatment mixed
_refine_ls_matrix_type full
_refine_ls_number_parameters 362
_refine_ls_number_reflns 4626
_refine_ls_number_restraints 0
_refine_ls_restrained_S_all 1.060
_refine_ls_R_factor_all 0.0704
_refine_ls_R_factor_gt 0.0534
_refine_ls_shift/su_max 0.027
_refine_ls_shift/su_mean 0.000
_refine_ls_structure_factor_coef Fsqd
_refine_ls_weighting_details 'calc w=1/[\s^2^(Fo^2^)+(0.0661P)^2^+1.4957P] where P=(Fo^2^+2Fc^2^)/3'
_refine_ls_weighting_scheme calc
_refine_ls_wR_factor_gt 0.1352
_refine_ls_wR_factor_ref 0.1496
_reflns_number_gt 3555
_reflns_number_total 4626
_reflns_threshold_expression >2sigma(I)
_cod_data_source_file c6dt03944h2.cif
_cod_data_source_block y
_cod_depositor_comments
;
The following automatic conversions were performed:

'_symmetry_cell_setting' value 'Triclinic' changed to 'triclinic'
according to
/usr/data/users/saulius/crontab/automatic-downloads/rss-feeds/RSC/lib/dictionaries/cif_core.dic
dictionary named 'cif_core.dic' version 2.4.2 from 2011-04-26.

Automatic conversion script
Id: cif_fix_values 4268 2015-11-12 08:31:59Z antanas 

 Adding full bibliography for 7041379--7041385.cif.
;
_cod_original_cell_volume 1319.7(4)
_cod_original_sg_symbol_H-M 'P-1   '
_cod_database_code 7041385

loop_
_symmetry_equiv_pos_as_xyz
'x, y, z'
'-x, -y, -z'

loop_
_atom_site_label
_atom_site_type_symbol
_atom_site_fract_x
_atom_site_fract_y
_atom_site_fract_z
_atom_site_U_iso_or_equiv
_atom_site_adp_type
_atom_site_occupancy
_atom_site_symmetry_multiplicity
_atom_site_calc_flag
_atom_site_refinement_flags
Ni1 Ni 0.37344(6) 0.03760(5) 0.42519(4) 0.04440(19) Uani 1 1 d .
Cl1 Cl 0.20088(14) -0.13963(12) 0.42570(10) 0.0626(3) Uani 1 1 d .
C1 C 0.5153(4) 0.1909(4) 0.4340(3) 0.0445(9) Uani 1 1 d .
N5 N 0.3486(4) -0.1831(4) 0.2500(3) 0.0532(9) Uani 1 1 d .
N4 N 0.4213(4) -0.0536(3) 0.3032(3) 0.0472(8) Uani 1 1 d .
N2 N 0.5356(4) 0.3037(3) 0.5158(3) 0.0452(8) Uani 1 1 d .
N1 N 0.3457(4) 0.1585(3) 0.5461(3) 0.0477(8) Uani 1 1 d .
C3 C 0.4403(5) 0.2867(4) 0.5799(3) 0.0458(10) Uani 1 1 d .
N3 N 0.6115(4) 0.2257(3) 0.3806(3) 0.0456(8) Uani 1 1 d .
N6 N 0.4069(4) -0.2120(4) 0.1688(3) 0.0571(10) Uani 1 1 d .
C13 C 0.5245(5) -0.0041(4) 0.2551(4) 0.0496(10) Uani 1 1 d .
C20 C 0.6972(4) 0.3616(4) 0.4269(4) 0.0482(10) Uani 1 1 d .
C11 C 0.2439(6) 0.1306(5) 0.5988(4) 0.0660(13) Uani 1 1 d .
H11 H 0.1764 0.0440 0.5768 0.079 Uiso 1 1 calc R
C21 C 0.6494(4) 0.4132(4) 0.5143(3) 0.0479(10) Uani 1 1 d .
C18 C 0.8758(5) 0.5738(5) 0.4624(5) 0.0697(14) Uani 1 1 d .
H18 H 0.9524 0.6302 0.4464 0.084 Uiso 1 1 calc R
C12 C 0.5140(5) -0.1077(5) 0.1689(4) 0.0615(12) Uani 1 1 d .
H12 H 0.5704 -0.1055 0.1204 0.074 Uiso 1 1 calc R
C10 C 0.2368(7) 0.2279(6) 0.6854(5) 0.0799(17) Uani 1 1 d .
H10 H 0.1650 0.2062 0.7201 0.096 Uiso 1 1 calc R
C19 C 0.8104(5) 0.4398(5) 0.3980(4) 0.0627(12) Uani 1 1 d .
H19 H 0.8410 0.4046 0.3389 0.075 Uiso 1 1 calc R
C9 C 0.4397(5) 0.3863(5) 0.6662(4) 0.0564(11) Uani 1 1 d .
H9 H 0.5080 0.4726 0.6883 0.068 Uiso 1 1 calc R
C17 C 0.2239(5) -0.3799(4) -0.0057(4) 0.0514(10) Uani 1 1 d .
C16 C 0.3479(6) -0.3508(5) 0.0919(4) 0.0649(13) Uani 1 1 d .
H16A H 0.3164 -0.4112 0.1326 0.078 Uiso 1 1 calc R
H16B H 0.4240 -0.3684 0.0646 0.078 Uiso 1 1 calc R
C27 C 0.7152(5) 0.5482(5) 0.5779(4) 0.0608(12) Uani 1 1 d .
H27 H 0.6842 0.5849 0.6361 0.073 Uiso 1 1 calc R
C24 C -0.0063(6) -0.4497(7) -0.1847(5) 0.0821(17) Uani 1 1 d .
H24 H -0.0850 -0.4732 -0.2446 0.099 Uiso 1 1 calc R
C22 C 0.1876(6) -0.2827(5) -0.0350(4) 0.0686(14) Uani 1 1 d .
H22 H 0.2404 -0.1933 0.0057 0.082 Uiso 1 1 calc R
C26 C 0.1438(6) -0.5104(5) -0.0670(4) 0.0650(13) Uani 1 1 d .
H26 H 0.1673 -0.5764 -0.0468 0.078 Uiso 1 1 calc R
C25 C 0.0302(6) -0.5463(6) -0.1570(4) 0.0741(15) Uani 1 1 d .
H25 H -0.0215 -0.6355 -0.1987 0.089 Uiso 1 1 calc R
C23 C 0.0717(7) -0.3189(7) -0.1255(5) 0.0839(17) Uani 1 1 d .
H23 H 0.0470 -0.2536 -0.1460 0.101 Uiso 1 1 calc R
C28 C 0.3347(6) 0.3537(6) 0.7185(4) 0.0718(15) Uani 1 1 d .
H28 H 0.3311 0.4186 0.7768 0.086 Uiso 1 1 calc R
C29 C 0.8288(6) 0.6231(5) 0.5485(5) 0.0679(14) Uani 1 1 d .
H29 H 0.8763 0.7128 0.5900 0.082 Uiso 1 1 calc R
C30 C 0.6324(5) 0.1367(4) 0.2906(4) 0.0575(12) Uani 1 1 d .
H30A H 0.7280 0.1372 0.3128 0.069 Uiso 1 1 calc R
H30B H 0.6263 0.1691 0.2280 0.069 Uiso 1 1 calc R
P1 P 0.65684(15) 0.76135(13) 0.89964(11) 0.0627(4) Uani 1 1 d .
F5 F 0.6784(5) 0.7514(4) 1.0203(3) 0.1095(13) Uani 1 1 d .
F2 F 0.6403(5) 0.7710(5) 0.7803(3) 0.1318(17) Uani 1 1 d .
F3 F 0.6873(5) 0.6305(4) 0.8602(3) 0.1260(15) Uani 1 1 d .
F4 F 0.6322(7) 0.8912(4) 0.9379(4) 0.154(2) Uani 1 1 d .
F6 F 0.8232(4) 0.8401(5) 0.9296(4) 0.1388(17) Uani 1 1 d .
F1 F 0.4954(4) 0.6847(6) 0.8684(5) 0.168(2) Uani 1 1 d .
C7 C 0.9459(6) 0.0774(6) 0.8397(5) 0.0794(16) Uani 1 1 d .
H7A H 0.8538 0.0582 0.7915 0.119 Uiso 1 1 calc R
H7B H 1.0049 0.1699 0.8582 0.119 Uiso 1 1 calc R
H7C H 0.9339 0.0578 0.9060 0.119 Uiso 1 1 calc R
C46 C 1.0140(7) -0.0037(6) 0.7842(5) 0.0765(15) Uani 1 1 d .
N7 N 1.0703(7) -0.0633(6) 0.7420(6) 0.113(2) Uani 1 1 d .

loop_
_atom_site_aniso_label
_atom_site_aniso_U_11
_atom_site_aniso_U_22
_atom_site_aniso_U_33
_atom_site_aniso_U_23
_atom_site_aniso_U_13
_atom_site_aniso_U_12
Ni1 0.0486(3) 0.0405(3) 0.0408(3) 0.0111(2) 0.0099(2) 0.0159(2)
Cl1 0.0689(8) 0.0485(6) 0.0587(7) 0.0170(5) 0.0194(6) 0.0078(6)
C1 0.046(2) 0.046(2) 0.040(2) 0.0111(19) 0.0066(18) 0.0209(19)
N5 0.061(2) 0.045(2) 0.047(2) 0.0070(17) 0.0088(18) 0.0223(19)
N4 0.050(2) 0.042(2) 0.0456(19) 0.0098(16) 0.0088(16) 0.0181(17)
N2 0.047(2) 0.0389(19) 0.0414(18) 0.0073(15) 0.0071(15) 0.0139(16)
N1 0.055(2) 0.048(2) 0.0438(19) 0.0172(17) 0.0157(17) 0.0226(18)
C3 0.053(2) 0.045(2) 0.039(2) 0.0131(19) 0.0073(19) 0.023(2)
N3 0.0420(19) 0.046(2) 0.0468(19) 0.0125(16) 0.0114(16) 0.0164(16)
N6 0.066(3) 0.049(2) 0.052(2) 0.0063(18) 0.0100(19) 0.027(2)
C13 0.054(3) 0.049(3) 0.046(2) 0.010(2) 0.012(2) 0.026(2)
C20 0.039(2) 0.043(2) 0.054(3) 0.014(2) 0.0011(19) 0.0113(19)
C11 0.083(4) 0.053(3) 0.070(3) 0.023(3) 0.039(3) 0.026(3)
C21 0.042(2) 0.048(3) 0.047(2) 0.015(2) 0.0018(19) 0.015(2)
C18 0.048(3) 0.061(3) 0.088(4) 0.032(3) 0.008(3) 0.006(2)
C12 0.069(3) 0.058(3) 0.058(3) 0.011(2) 0.025(2) 0.027(3)
C10 0.112(5) 0.073(4) 0.084(4) 0.036(3) 0.063(4) 0.046(4)
C19 0.052(3) 0.059(3) 0.073(3) 0.024(3) 0.015(2) 0.018(2)
C9 0.067(3) 0.055(3) 0.043(2) 0.009(2) 0.011(2) 0.026(2)
C17 0.058(3) 0.051(3) 0.050(2) 0.011(2) 0.020(2) 0.027(2)
C16 0.079(3) 0.049(3) 0.059(3) 0.000(2) 0.008(3) 0.033(3)
C27 0.061(3) 0.051(3) 0.053(3) 0.008(2) -0.004(2) 0.016(2)
C24 0.060(3) 0.120(6) 0.067(4) 0.037(4) 0.013(3) 0.033(4)
C22 0.078(4) 0.062(3) 0.073(3) 0.023(3) 0.020(3) 0.035(3)
C26 0.077(3) 0.054(3) 0.062(3) 0.017(2) 0.014(3) 0.027(3)
C25 0.069(3) 0.078(4) 0.061(3) 0.017(3) 0.008(3) 0.021(3)
C23 0.094(4) 0.100(5) 0.088(4) 0.054(4) 0.030(4) 0.055(4)
C28 0.099(4) 0.069(4) 0.060(3) 0.019(3) 0.035(3) 0.043(3)
C29 0.062(3) 0.043(3) 0.070(3) 0.013(2) -0.008(3) 0.003(2)
C30 0.053(3) 0.052(3) 0.066(3) 0.014(2) 0.024(2) 0.018(2)
P1 0.0691(9) 0.0562(8) 0.0568(8) 0.0093(6) 0.0119(6) 0.0264(7)
F5 0.142(3) 0.139(3) 0.085(2) 0.051(2) 0.051(2) 0.081(3)
F2 0.164(4) 0.205(5) 0.067(2) 0.056(3) 0.029(2) 0.116(4)
F3 0.177(4) 0.098(3) 0.104(3) 0.010(2) 0.009(3) 0.087(3)
F4 0.266(6) 0.099(3) 0.125(4) 0.020(3) 0.045(4) 0.123(4)
F6 0.080(3) 0.172(4) 0.147(4) 0.081(4) 0.012(2) 0.016(3)
F1 0.068(3) 0.183(5) 0.226(6) 0.089(5) 0.022(3) 0.010(3)
C7 0.078(4) 0.071(4) 0.092(4) 0.033(3) 0.022(3) 0.029(3)
C46 0.081(4) 0.053(3) 0.093(4) 0.030(3) 0.026(3) 0.016(3)
N7 0.136(5) 0.063(3) 0.146(6) 0.025(3) 0.073(5) 0.037(4)

loop_
_atom_type_symbol
_atom_type_description
_atom_type_scat_dispersion_real
_atom_type_scat_dispersion_imag
_atom_type_scat_source
C C 0.0033 0.0016 'International Tables Vol C Tables 4.2.6.8 and 6.1.1.4'
H H 0.0000 0.0000 'International Tables Vol C Tables 4.2.6.8 and 6.1.1.4'
N N 0.0061 0.0033 'International Tables Vol C Tables 4.2.6.8 and 6.1.1.4'
F F 0.0171 0.0103 'International Tables Vol C Tables 4.2.6.8 and 6.1.1.4'
P P 0.1023 0.0942 'International Tables Vol C Tables 4.2.6.8 and 6.1.1.4'
Cl Cl 0.1484 0.1585 'International Tables Vol C Tables 4.2.6.8 and 6.1.1.4'
Ni Ni 0.3393 1.1124 'International Tables Vol C Tables 4.2.6.8 and 6.1.1.4'

loop_
_geom_angle_atom_site_label_1
_geom_angle_atom_site_label_2
_geom_angle_atom_site_label_3
_geom_angle
C1 Ni1 N4 88.56(17)
C1 Ni1 N1 81.69(17)
N4 Ni1 N1 170.01(15)
C1 Ni1 Cl1 175.96(14)
N4 Ni1 Cl1 95.44(11)
N1 Ni1 Cl1 94.34(11)
N3 C1 N2 106.7(4)
N3 C1 Ni1 136.5(3)
N2 C1 Ni1 116.8(3)
N6 N5 N4 105.1(4)
N5 N4 C13 109.9(3)
N5 N4 Ni1 121.2(3)
C13 N4 Ni1 128.9(3)
C1 N2 C3 114.9(3)
C1 N2 C21 110.8(3)
C3 N2 C21 134.3(4)
C11 N1 C3 116.9(4)
C11 N1 Ni1 127.9(3)
C3 N1 Ni1 115.2(3)
N1 C3 C9 123.6(4)
N1 C3 N2 111.3(4)
C9 C3 N2 125.1(4)
C1 N3 C20 110.7(4)
C1 N3 C30 125.5(4)
C20 N3 C30 123.6(4)
C12 N6 N5 112.7(4)
C12 N6 C16 128.6(4)
N5 N6 C16 118.7(4)
N4 C13 C12 106.8(4)
N4 C13 C30 127.2(4)
C12 C13 C30 126.0(4)
C19 C20 C21 122.4(4)
C19 C20 N3 130.4(4)
C21 C20 N3 107.2(4)
N1 C11 C10 121.9(5)
C20 C21 C27 120.8(4)
C20 C21 N2 104.5(4)
C27 C21 N2 134.7(4)
C29 C18 C19 120.7(5)
N6 C12 C13 105.6(4)
C28 C10 C11 119.6(5)
C20 C19 C18 116.4(5)
C28 C9 C3 117.8(5)
C26 C17 C22 118.9(5)
C26 C17 C16 117.6(4)
C22 C17 C16 123.5(4)
N6 C16 C17 114.0(4)
C29 C27 C21 115.7(5)
C25 C24 C23 120.5(5)
C17 C22 C23 119.4(5)
C25 C26 C17 121.8(5)
C24 C25 C26 119.0(6)
C24 C23 C22 120.4(5)
C10 C28 C9 120.2(5)
C18 C29 C27 124.0(5)
N3 C30 C13 113.1(4)
F1 P1 F4 88.7(3)
F1 P1 F2 89.1(3)
F4 P1 F2 89.9(3)
F1 P1 F6 179.0(3)
F4 P1 F6 91.5(3)
F2 P1 F6 89.9(3)
F1 P1 F3 93.1(3)
F4 P1 F3 178.1(3)
F2 P1 F3 89.5(2)
F6 P1 F3 86.7(3)
F1 P1 F5 92.4(3)
F4 P1 F5 91.1(2)
F2 P1 F5 178.2(2)
F6 P1 F5 88.6(2)
F3 P1 F5 89.4(2)
N7 C46 C7 178.0(6)

loop_
_geom_bond_atom_site_label_1
_geom_bond_atom_site_label_2
_geom_bond_distance
Ni1 C1 1.822(4)
Ni1 N4 1.902(3)
Ni1 N1 1.940(3)
Ni1 Cl1 2.1984(13)
C1 N3 1.320(5)
C1 N2 1.367(5)
N5 N6 1.329(5)
N5 N4 1.330(5)
N4 C13 1.361(6)
N2 C3 1.394(5)
N2 C21 1.404(5)
N1 C11 1.346(6)
N1 C3 1.356(5)
C3 C9 1.379(6)
N3 C20 1.399(5)
N3 C30 1.439(5)
N6 C12 1.322(6)
N6 C16 1.484(6)
C13 C12 1.363(6)
C13 C30 1.505(6)
C20 C19 1.386(6)
C20 C21 1.389(6)
C11 C10 1.395(7)
C21 C27 1.400(6)
C18 C29 1.364(8)
C18 C19 1.393(7)
C10 C28 1.348(8)
C9 C28 1.375(7)
C17 C26 1.368(6)
C17 C22 1.375(6)
C17 C16 1.511(6)
C27 C29 1.378(7)
C24 C25 1.361(8)
C24 C23 1.361(9)
C22 C23 1.384(8)
C26 C25 1.366(7)
P1 F1 1.523(4)
P1 F4 1.538(4)
P1 F2 1.564(4)
P1 F6 1.571(4)
P1 F3 1.582(4)
P1 F5 1.582(4)
C7 C46 1.453(8)
C46 N7 1.126(7)
